data_2209561
loop_
_publ_author_name
'Liu, Xiao-Hong'
'Zeng, Jun-He'

_publ_section_title <i>trans</i>-Dichlorobis[2-(<i>o</i>-tolyliminomethyl)phenolato-\k<i>O</i>]nickel(II)
_journal_coeditor_code IS2046
_journal_issue 7
_journal_name_full 'Acta Crystallographica Section E'
_journal_page_first m1501
_journal_page_last m1503
_journal_paper_doi 10.1107/S1600536806021015
_journal_volume 62
_journal_year 2006
_chemical_formula_iupac '[Ni Cl2 (C14 H13 N O)2]'
_chemical_formula_moiety 'C28 H26 Cl2 N2 Ni O2'
_chemical_formula_sum 'C28 H26 Cl2 N2 Ni O2'
_chemical_formula_weight 552.10
_chemical_name_systematic
;
trans-Bis[2-(o-tolyliminomethyl)phenolato-\kO]dichloronickel(II)
;
_space_group_IT_number 15
_symmetry_cell_setting monoclinic
_symmetry_space_group_name_Hall '-C 2yc'
_symmetry_space_group_name_H-M 'C 1 2/c 1'
_atom_sites_solution_hydrogens geom
_atom_sites_solution_primary direct
_atom_sites_solution_secondary difmap
_audit_creation_method SHELXL97
_cell_angle_alpha 90.00
_cell_angle_beta 104.507(2)
_cell_angle_gamma 90.00
_cell_formula_units_Z 4
_cell_length_a 16.0580(2)
_cell_length_b 10.44300(10)
_cell_length_c 15.7520(3)
_cell_measurement_reflns_used 3850
_cell_measurement_temperature 293(2)
_cell_measurement_theta_max 25.50
_cell_measurement_theta_min 2.23
_cell_volume 2557.29(7)
_computing_cell_refinement 'SAINT (Siemens, 1996)'
_computing_data_collection 'SMART (Siemens, 1996)'
_computing_data_reduction SAINT
_computing_molecular_graphics 'SHELXTL (Sheldrick, 1997b)'
_computing_publication_material SHELXTL
_computing_structure_refinement 'SHELXL97 (Sheldrick, 1997a)'
_computing_structure_solution 'SHELXS97 (Sheldrick, 1997a)'
_diffrn_ambient_temperature 293(2)
_diffrn_measured_fraction_theta_full 0.987
_diffrn_measured_fraction_theta_max 0.987
_diffrn_measurement_device_type 'Siemens SMART CCD area-detector'
_diffrn_measurement_method \w
_diffrn_radiation_monochromator graphite
_diffrn_radiation_source 'fine-focus sealed tube'
_diffrn_radiation_type MoK\a
_diffrn_radiation_wavelength 0.71073
_diffrn_reflns_av_R_equivalents 0.0651
_diffrn_reflns_av_sigmaI/netI 0.0874
_diffrn_reflns_limit_h_max 19
_diffrn_reflns_limit_h_min -15
_diffrn_reflns_limit_k_max 12
_diffrn_reflns_limit_k_min -12
_diffrn_reflns_limit_l_max 17
_diffrn_reflns_limit_l_min -18
_diffrn_reflns_number 6793
_diffrn_reflns_theta_full 25.10
_diffrn_reflns_theta_max 25.10
_diffrn_reflns_theta_min 2.35
_diffrn_standards_decay_% 0
_diffrn_standards_interval_count 0
_diffrn_standards_interval_time 0
_diffrn_standards_number 0
_exptl_absorpt_coefficient_mu 0.996
_exptl_absorpt_correction_T_max 0.896
_exptl_absorpt_correction_T_min 0.769
_exptl_absorpt_correction_type multi-scan
_exptl_absorpt_process_details '(SADABS; Sheldrick, 1996)'
_exptl_crystal_colour red
_exptl_crystal_density_diffrn 1.434
_exptl_crystal_density_method 'not measured'
_exptl_crystal_description block
_exptl_crystal_F_000 1144
_exptl_crystal_size_max 0.32
_exptl_crystal_size_mid 0.22
_exptl_crystal_size_min 0.11
_refine_diff_density_max 0.379
_refine_diff_density_min -0.269
_refine_ls_extinction_method none
_refine_ls_goodness_of_fit_ref 1.006
_refine_ls_hydrogen_treatment constr
_refine_ls_matrix_type full
_refine_ls_number_parameters 160
_refine_ls_number_reflns 2285
_refine_ls_number_restraints 0
_refine_ls_restrained_S_all 1.006
_refine_ls_R_factor_all 0.0992
_refine_ls_R_factor_gt 0.0532
_refine_ls_shift/su_max 0.000
_refine_ls_shift/su_mean 0.000
_refine_ls_structure_factor_coef Fsqd
_refine_ls_weighting_details 'calc w = 1/[\s^2^(Fo^2^)+(0.0589P)^2^] where P=(Fo^2^+2Fc^2^)/3'
_refine_ls_weighting_scheme calc
_refine_ls_wR_factor_gt 0.1142
_refine_ls_wR_factor_ref 0.1375
_reflns_number_gt 1401
_reflns_number_total 2285
_reflns_threshold_expression I>2\s(I)
_cod_data_source_file is2046.cif
_cod_data_source_block I
_cod_depositor_comments
;
The following automatic conversions were performed:
'_symmetry_cell_setting' value 'Monoclinic' changed to 'monoclinic'
according to '/home/saulius/struct/CIF-dictionaries/cif_core.dic'
dictionary named 'cif_core.dic' version 2.4.1 from 2010-06-29.

Automatic conversion script
Id: cif_fix_enum 1527 2010-12-29 10:47:43Z saulius 

The following automatic conversions were performed:

'_symmetry_cell_setting' value 'Monoclinic' changed to 'monoclinic'
according to /home/saulius/struct/CIF-dictionaries/cif_core.dic
dictionary named 'cif_core.dic' version 2.4.1 from 2010-06-29.

Automatic conversion script
Id: cif_fix_values 1715 2011-07-08 13:25:40Z adriana 
;
_cod_original_sg_symbol_H-M 'C 2/c'
_cod_database_code 2209561
_cod_database_fobs_code 2209561

loop_
_symmetry_equiv_pos_as_xyz
'x, y, z'
'-x, y, -z+1/2'
'x+1/2, y+1/2, z'
'-x+1/2, y+1/2, -z+1/2'
'-x, -y, -z'
'x, -y, z-1/2'
'-x+1/2, -y+1/2, -z'
'x+1/2, -y+1/2, z-1/2'

loop_
_atom_site_type_symbol
_atom_site_label
_atom_site_fract_x
_atom_site_fract_y
_atom_site_fract_z
_atom_site_U_iso_or_equiv
_atom_site_adp_type
_atom_site_calc_flag
_atom_site_refinement_flags
_atom_site_occupancy
Ni Ni1 0.5000 0.57488(8) 0.2500 0.0421(3) Uani d S 1
Cl Cl1 0.38461(8) 0.69646(14) 0.24533(9) 0.0684(4) Uani d . 1
O O1 0.46716(19) 0.4577(3) 0.14815(19) 0.0548(9) Uani d . 1
N N1 0.3451(2) 0.4072(3) 0.0091(2) 0.0473(10) Uani d . 1
H H1 0.3614 0.4394 0.0608 0.057 Uiso calc R 1
C C1 0.5205(3) 0.3954(4) 0.1128(3) 0.0469(12) Uani d . 1
C C2 0.6066(3) 0.3728(5) 0.1560(3) 0.0615(14) Uani d . 1
H H2 0.6271 0.4006 0.2136 0.074 Uiso calc R 1
C C3 0.6619(3) 0.3102(5) 0.1155(4) 0.0692(16) Uani d . 1
H H3 0.7186 0.2963 0.1464 0.083 Uiso calc R 1
C C4 0.6342(3) 0.2677(5) 0.0291(4) 0.0637(14) Uani d . 1
H H4 0.6724 0.2282 0.0018 0.076 Uiso calc R 1
C C5 0.5501(3) 0.2847(4) -0.0150(3) 0.0549(13) Uani d . 1
H H5 0.5308 0.2548 -0.0722 0.066 Uiso calc R 1
C C6 0.4923(3) 0.3469(4) 0.0252(3) 0.0441(11) Uani d . 1
C C7 0.4048(3) 0.3559(4) -0.0223(3) 0.0474(12) Uani d . 1
H H7 0.3893 0.3232 -0.0790 0.057 Uiso calc R 1
C C8 0.2557(3) 0.4162(4) -0.0328(3) 0.0507(12) Uani d . 1
C C9 0.2277(3) 0.4042(5) -0.1236(3) 0.0644(15) Uani d . 1
H H9 0.2670 0.3914 -0.1572 0.077 Uiso calc R 1
C C10 0.1406(4) 0.4116(6) -0.1630(4) 0.0826(18) Uani d . 1
H H10 0.1210 0.4028 -0.2235 0.099 Uiso calc R 1
C C11 0.0821(3) 0.4324(5) -0.1123(4) 0.0792(18) Uani d . 1
H H11 0.0235 0.4371 -0.1387 0.095 Uiso calc R 1
C C12 0.1115(3) 0.4457(5) -0.0237(4) 0.0679(16) Uani d . 1
H H12 0.0720 0.4611 0.0093 0.081 Uiso calc R 1
C C13 0.1992(3) 0.4370(4) 0.0199(3) 0.0536(13) Uani d . 1
C C14 0.2289(3) 0.4508(5) 0.1179(3) 0.0727(16) Uani d . 1
H H14A 0.2624 0.3773 0.1422 0.109 Uiso calc R 1
H H14B 0.1797 0.4573 0.1421 0.109 Uiso calc R 1
H H14C 0.2634 0.5266 0.1321 0.109 Uiso calc R 1

loop_
_atom_site_aniso_label
_atom_site_aniso_U_11
_atom_site_aniso_U_22
_atom_site_aniso_U_33
_atom_site_aniso_U_12
_atom_site_aniso_U_13
_atom_site_aniso_U_23
Ni1 0.0312(5) 0.0595(6) 0.0333(5) 0.000 0.0040(3) 0.000
Cl1 0.0514(8) 0.0876(10) 0.0640(9) 0.0148(7) 0.0104(7) 0.0049(7)
O1 0.0409(18) 0.073(2) 0.047(2) 0.0047(16) 0.0054(15) -0.0075(16)
N1 0.038(2) 0.059(2) 0.042(2) -0.0012(19) 0.0035(18) -0.0020(18)
C1 0.036(3) 0.054(3) 0.047(3) 0.000(2) 0.005(2) 0.009(2)
C2 0.050(3) 0.071(3) 0.054(3) 0.003(3) -0.005(3) 0.000(3)
C3 0.040(3) 0.069(4) 0.089(5) 0.010(3) 0.000(3) 0.007(3)
C4 0.049(3) 0.061(3) 0.085(4) 0.009(3) 0.023(3) 0.001(3)
C5 0.047(3) 0.053(3) 0.063(3) 0.008(2) 0.010(3) -0.004(2)
C6 0.032(2) 0.043(3) 0.056(3) 0.000(2) 0.009(2) 0.002(2)
C7 0.042(3) 0.055(3) 0.045(3) -0.003(2) 0.010(2) -0.002(2)
C8 0.037(3) 0.054(3) 0.056(3) -0.003(2) 0.001(2) 0.003(2)
C9 0.041(3) 0.089(4) 0.059(3) -0.001(3) 0.004(3) 0.002(3)
C10 0.050(3) 0.115(5) 0.072(4) 0.001(3) -0.008(3) 0.000(3)
C11 0.039(3) 0.088(4) 0.096(5) 0.003(3) -0.011(3) -0.006(4)
C12 0.036(3) 0.065(4) 0.101(5) 0.000(2) 0.014(3) -0.010(3)
C13 0.037(3) 0.053(3) 0.067(3) -0.004(2) 0.007(2) -0.005(2)
C14 0.052(3) 0.096(4) 0.071(4) -0.003(3) 0.016(3) -0.016(3)

loop_
_atom_type_symbol
_atom_type_description
_atom_type_scat_dispersion_real
_atom_type_scat_dispersion_imag
_atom_type_scat_source
C C 0.0033 0.0016 'International Tables Vol C Tables 4.2.6.8 and 6.1.1.4'
H H 0.0000 0.0000 'International Tables Vol C Tables 4.2.6.8 and 6.1.1.4'
N N 0.0061 0.0033 'International Tables Vol C Tables 4.2.6.8 and 6.1.1.4'
O O 0.0106 0.0060 'International Tables Vol C Tables 4.2.6.8 and 6.1.1.4'
Cl Cl 0.1484 0.1585 'International Tables Vol C Tables 4.2.6.8 and 6.1.1.4'
Ni Ni 0.3393 1.1124 'International Tables Vol C Tables 4.2.6.8 and 6.1.1.4'

loop_
_geom_angle_atom_site_label_1
_geom_angle_atom_site_label_2
_geom_angle_atom_site_label_3
_geom_angle_site_symmetry_1
_geom_angle_site_symmetry_3
_geom_angle
_geom_angle_publ_flag
O1 Ni1 O1 . 2_655 103.73(19) y
O1 Ni1 Cl1 . 2_655 115.36(10) y
O1 Ni1 Cl1 2_655 2_655 105.91(9) y
O1 Ni1 Cl1 . . 105.91(9) y
O1 Ni1 Cl1 2_655 . 115.36(10) y
Cl1 Ni1 Cl1 2_655 . 110.66(8) y
C1 O1 Ni1 . . 125.7(3) ?
C7 N1 C8 . . 127.3(4) ?
C7 N1 H1 . . 116.4 ?
C8 N1 H1 . . 116.4 ?
O1 C1 C2 . . 123.3(4) ?
O1 C1 C6 . . 120.3(4) ?
C2 C1 C6 . . 116.4(4) ?
C3 C2 C1 . . 121.8(5) ?
C3 C2 H2 . . 119.1 ?
C1 C2 H2 . . 119.1 ?
C2 C3 C4 . . 121.1(5) ?
C2 C3 H3 . . 119.5 ?
C4 C3 H3 . . 119.5 ?
C5 C4 C3 . . 119.2(5) ?
C5 C4 H4 . . 120.4 ?
C3 C4 H4 . . 120.4 ?
C4 C5 C6 . . 120.7(5) ?
C4 C5 H5 . . 119.6 ?
C6 C5 H5 . . 119.6 ?
C5 C6 C7 . . 118.1(4) ?
C5 C6 C1 . . 120.8(4) ?
C7 C6 C1 . . 121.0(4) ?
N1 C7 C6 . . 123.7(4) ?
N1 C7 H7 . . 118.2 ?
C6 C7 H7 . . 118.2 ?
C13 C8 C9 . . 122.4(4) ?
C13 C8 N1 . . 117.8(4) ?
C9 C8 N1 . . 119.8(4) ?
C10 C9 C8 . . 119.1(5) ?
C10 C9 H9 . . 120.5 ?
C8 C9 H9 . . 120.5 ?
C9 C10 C11 . . 120.1(5) ?
C9 C10 H10 . . 119.9 ?
C11 C10 H10 . . 119.9 ?
C12 C11 C10 . . 119.4(5) ?
C12 C11 H11 . . 120.3 ?
C10 C11 H11 . . 120.3 ?
C11 C12 C13 . . 122.8(5) ?
C11 C12 H12 . . 118.6 ?
C13 C12 H12 . . 118.6 ?
C8 C13 C12 . . 116.2(5) ?
C8 C13 C14 . . 122.8(4) ?
C12 C13 C14 . . 121.0(5) ?
C13 C14 H14A . . 109.5 ?
C13 C14 H14B . . 109.5 ?
H14A C14 H14B . . 109.5 ?
C13 C14 H14C . . 109.5 ?
H14A C14 H14C . . 109.5 ?
H14B C14 H14C . . 109.5 ?

loop_
_geom_bond_atom_site_label_1
_geom_bond_atom_site_label_2
_geom_bond_site_symmetry_2
_geom_bond_distance
_geom_bond_publ_flag
Ni1 O1 . 1.981(3) y
Ni1 O1 2_655 1.981(3) ?
Ni1 Cl1 2_655 2.2322(13) ?
Ni1 Cl1 . 2.2322(13) y
O1 C1 . 1.306(5) ?
N1 C7 . 1.298(5) y
N1 C8 . 1.426(5) y
N1 H1 . 0.8600 ?
C1 C2 . 1.401(6) ?
C1 C6 . 1.433(6) ?
C2 C3 . 1.381(7) ?
C2 H2 . 0.9300 ?
C3 C4 . 1.395(7) ?
C3 H3 . 0.9300 ?
C4 C5 . 1.367(6) ?
C4 H4 . 0.9300 ?
C5 C6 . 1.406(6) ?
C5 H5 . 0.9300 ?
C6 C7 . 1.420(6) ?
C7 H7 . 0.9300 ?
C8 C13 . 1.391(6) ?
C8 C9 . 1.393(6) ?
C9 C10 . 1.383(6) ?
C9 H9 . 0.9300 ?
C10 C11 . 1.394(8) ?
C10 H10 . 0.9300 ?
C11 C12 . 1.365(8) ?
C11 H11 . 0.9300 ?
C12 C13 . 1.406(6) ?
C12 H12 . 0.9300 ?
C13 C14 . 1.504(7) ?
C14 H14A . 0.9600 ?
C14 H14B . 0.9600 ?
C14 H14C . 0.9600 ?

loop_
_geom_hbond_atom_site_label_D
_geom_hbond_atom_site_label_H
_geom_hbond_atom_site_label_A
_geom_hbond_distance_DH
_geom_hbond_distance_HA
_geom_hbond_distance_DA
_geom_hbond_angle_DHA
N1 H1 O1 0.86 1.91 2.601(4) 137
